data_4321457
loop_
_publ_author_name
'S\'ebastien Fortin'
'Andr\'e L. Beauchamp'

_publ_contact_author
;
    Dr. Andr\'e L. Beauchamp
    D\'epartement de Chimie
    Universit\'e de Montr\'eal
    C.P. 6128, Succ. Centre-ville
    Montr\'eal, Qu\'ebec
    Canada H3C 3J7
;
_publ_contact_author_email beauchmp@chimie.umontreal.ca
_publ_contact_author_fax '514 343 7586'
_publ_contact_author_phone '514 343 6446'
_publ_section_title
;
 Preparation and Characterization of Oxorhenium(V) Complexes with
 2,2'-Biimidazole: The Strong Affinity of Coordinated Biimidazole for
 Chloride Ions via N-H...Cl-Hydrogen Bonding
;
_journal_name_full 'Inorganic Chemistry'
_journal_page_first 4886
_journal_page_last 4893
_journal_paper_doi 10.1021/ic000328t
_journal_volume 39
_journal_year 2000
_chemical_compound_source 'synthesized by the authors, see text'
_chemical_formula_moiety 'C19 H26 Cl4 N8 O4 Re2'
_chemical_formula_sum 'C19 H26 Cl4 N8 O4 Re2'
_chemical_formula_weight 944.698
_chemical_name_systematic
;
 ?
;
_space_group_IT_number 2
_symmetry_cell_setting triclinic
_symmetry_space_group_name_Hall '-P 1'
_symmetry_space_group_name_H-M 'P -1'
_atom_sites_solution_hydrogens geom
_atom_sites_solution_primary direct
_atom_sites_solution_secondary difmap
_audit_creation_method 'SHELXL96 (Sheldrick, 1996)'
_cell_angle_alpha 72.56(2)
_cell_angle_beta 82.77(2)
_cell_angle_gamma 89.47(2)
_cell_formula_units_Z 2
_cell_length_a 9.802(3)
_cell_length_b 10.022(3)
_cell_length_c 15.188(4)
_cell_measurement_reflns_used 25
_cell_measurement_temperature 293(2)
_cell_measurement_theta_max 21.50
_cell_measurement_theta_min 20.00
_cell_volume 1411.5(7)
_computing_cell_refinement 'CAD-4 software (Enraf-Nonius, 1989)'
_computing_data_collection 'CAD-4 software (Enraf-Nonius, 1989)'
_computing_data_reduction 'NRC-2, NRC-2A (Ahmed et al, 1973)'
_computing_molecular_graphics 'ORTEPII (Johnson (1976) in NRCVAX (Gabe et al (1989))'
_computing_publication_material 'NRCVAX (Gabe et al (1989) and SHELXL96 (Sheldrick (1996))'
_computing_structure_refinement 'NRCVAX (Gabe et al, 1989) and SHELXL96 (Sheldrick, 1996)'
_computing_structure_solution 'SHELXS96 (Sheldrick, 1990)'
_diffrn_ambient_temperature 293(2)
_diffrn_measurement_device_type 'Nonius CAD-4'
_diffrn_measurement_method '\w/2\q scan'
_diffrn_radiation_monochromator graphite
_diffrn_radiation_source 'normal-focus xray tube'
_diffrn_radiation_type CuK\a
_diffrn_radiation_wavelength 1.54056
_diffrn_reflns_av_R_equivalents 0.029
_diffrn_reflns_av_sigmaI/netI 0.0429
_diffrn_reflns_limit_h_max 11
_diffrn_reflns_limit_h_min -11
_diffrn_reflns_limit_k_max 0
_diffrn_reflns_limit_k_min -12
_diffrn_reflns_limit_l_max 18
_diffrn_reflns_limit_l_min -18
_diffrn_reflns_number 9085
_diffrn_reflns_theta_max 69.87
_diffrn_reflns_theta_min 3.07
_diffrn_standards_decay_% 1.2
_diffrn_standards_interval_time 60
_diffrn_standards_number 5
_exptl_absorpt_coefficient_mu 19.77
_exptl_absorpt_correction_T_max 0.3728
_exptl_absorpt_correction_T_min 0.1213
_exptl_absorpt_correction_type integration
_exptl_absorpt_process_details 'ABSORP in NRCVAX (Gabe et al, 1989)'
_exptl_crystal_colour 'translucent intense blue-green'
_exptl_crystal_density_diffrn 2.2228
_exptl_crystal_density_meas ?
_exptl_crystal_density_method none
_exptl_crystal_description block
_exptl_crystal_F_000 892.0
_exptl_crystal_size_max 0.31
_exptl_crystal_size_mid 0.08
_exptl_crystal_size_min 0.07
_refine_diff_density_max 1.454
_refine_diff_density_min -2.280
_refine_diff_density_rms 0.152
_refine_ls_extinction_coef 0.00038(5)
_refine_ls_extinction_expression Fc^*^=kFc[1+0.001xFc^2^\l^3^/sin(2\q)]^-1/4^
_refine_ls_extinction_method 'SHELXL96 (Sheldrick, 1996)'
_refine_ls_goodness_of_fit_all 1.023
_refine_ls_goodness_of_fit_ref 1.088
_refine_ls_hydrogen_treatment constr
_refine_ls_matrix_type full
_refine_ls_number_parameters 341
_refine_ls_number_reflns 5199
_refine_ls_number_restraints 0
_refine_ls_restrained_S_all 1.023
_refine_ls_restrained_S_obs 1.088
_refine_ls_R_factor_all 0.0460
_refine_ls_R_factor_gt 0.0370
_refine_ls_shift/su_max 0.004
_refine_ls_shift/su_mean 0.000
_refine_ls_structure_factor_coef Fsqd
_refine_ls_weighting_details 'w=1/[\s^2^(Fo^2^)+(0.0549P)^2^] where P=(Fo^2^+2Fc^2^)/3'
_refine_ls_weighting_scheme calc
_refine_ls_wR_factor_all 0.0978
_refine_ls_wR_factor_ref 0.0942
_reflns_number_gt 4311
_reflns_number_total 5199
_reflns_threshold_expression >2\s(I)
_cod_data_source_file ic000328t_1.cif
_cod_data_source_block seba11
_cod_depositor_comments
;
The following automatic conversions were performed:

'_exptl_crystal_density_meas' value 'not measured' was changed to '?'
- the value is perceived as not measured.

Automatic conversion script
Id: cif_fix_values 3008 2015-01-20 13:52:24Z robertas 
;
_cod_database_code 4321457

loop_
_symmetry_equiv_pos_as_xyz
'x, y, z'
'-x, -y, -z'

loop_
_atom_site_label
_atom_site_type_symbol
_atom_site_fract_x
_atom_site_fract_y
_atom_site_fract_z
_atom_site_U_iso_or_equiv
_atom_site_adp_type
_atom_site_occupancy
_atom_site_calc_flag
_atom_site_refinement_flags
_atom_site_disorder_group
Re1 Re 0.40209(3) -0.03252(3) 0.33414(2) 0.03343(11) Uani 1 d . .
Re2 Re 0.22772(3) 0.22922(3) 0.15449(2) 0.03495(11) Uani 1 d . .
Cl1 Cl 0.5257(2) -0.1242(2) 0.22166(15) 0.0494(5) Uani 1 d . .
Cl2 Cl 0.2373(2) -0.2222(2) 0.37511(18) 0.0602(6) Uani 1 d . .
Cl3 Cl 0.1433(2) 0.0820(3) 0.07579(17) 0.0604(6) Uani 1 d . .
Cl4 Cl 0.0132(2) 0.2046(2) 0.25045(16) 0.0530(5) Uani 1 d . .
O1 O 0.4962(6) -0.0994(6) 0.4219(4) 0.0510(14) Uani 1 d . .
O2 O 0.2973(5) 0.0765(5) 0.2432(3) 0.0358(11) Uani 1 d . .
O3 O 0.2033(6) 0.3829(6) 0.0755(4) 0.0549(15) Uani 1 d . .
C11 C 0.0676(12) 0.3487(11) 0.4637(8) 0.074(3) Uani 1 d . .
H11A H -0.0213 0.3249 0.4997 0.111 Uiso 1 calc R .
H11B H 0.0567 0.3980 0.4003 0.111 Uiso 1 calc R .
H11C H 0.1181 0.4071 0.4888 0.111 Uiso 1 calc R .
N11 N 0.1434(8) 0.2195(8) 0.4670(5) 0.0523(18) Uani 1 d . .
C12 C 0.2418(8) 0.2019(8) 0.3998(5) 0.0399(17) Uani 1 d . .
N13 N 0.2748(7) 0.0678(6) 0.4194(4) 0.0402(14) Uani 1 d . .
C14 C 0.1926(9) 0.0009(9) 0.5026(6) 0.052(2) Uani 1 d . .
H14 H 0.1940 -0.0943 0.5339 0.062 Uiso 1 calc R .
C15 C 0.1121(10) 0.0907(10) 0.5311(6) 0.057(2) Uani 1 d . .
H15 H 0.0473 0.0706 0.5839 0.069 Uiso 1 calc R .
C21 C 0.7370(11) 0.4432(9) 0.1298(6) 0.063(3) Uani 1 d . .
H21A H 0.7130 0.5295 0.1422 0.095 Uiso 1 calc R .
H21B H 0.7043 0.4419 0.0730 0.095 Uiso 1 calc R .
H21C H 0.8352 0.4353 0.1236 0.095 Uiso 1 calc R .
N21 N 0.6734(6) 0.3250(6) 0.2071(4) 0.0410(15) Uani 1 d . .
C22 C 0.5850(8) 0.2251(7) 0.2020(5) 0.0360(16) Uani 1 d . .
N23 N 0.5413(6) 0.1434(6) 0.2888(4) 0.0334(13) Uani 1 d . .
C24 C 0.6029(8) 0.1956(8) 0.3483(5) 0.0405(17) Uani 1 d . .
H24 H 0.5906 0.1590 0.4128 0.049 Uiso 1 calc R .
C25 C 0.6822(8) 0.3058(8) 0.3003(6) 0.0455(19) Uani 1 d . .
H25 H 0.7342 0.3602 0.3245 0.055 Uiso 1 calc R .
C31 C 0.4042(12) 0.4342(11) 0.4320(7) 0.072(3) Uani 1 d . .
H31A H 0.5026 0.4367 0.4283 0.108 Uiso 1 calc R .
H31B H 0.3672 0.3524 0.4805 0.108 Uiso 1 calc R .
H31C H 0.3684 0.5164 0.4456 0.108 Uiso 1 calc R .
N31 N 0.3647(7) 0.4299(7) 0.3425(5) 0.0468(16) Uani 1 d . .
C32 C 0.3031(8) 0.3231(7) 0.3252(5) 0.0380(16) Uani 1 d . .
N33 N 0.3035(6) 0.3499(6) 0.2330(4) 0.0384(14) Uani 1 d . .
C34 C 0.3690(9) 0.4788(8) 0.1937(6) 0.050(2) Uani 1 d . .
H34 H 0.3848 0.5245 0.1301 0.060 Uiso 1 calc R .
C35 C 0.4068(10) 0.5289(8) 0.2591(7) 0.055(2) Uani 1 d . .
H35 H 0.4525 0.6137 0.2502 0.067 Uiso 1 calc R .
C41 C 0.7949(8) 0.1532(10) 0.0641(6) 0.056(2) Uani 1 d . .
H41A H 0.8530 0.2331 0.0295 0.084 Uiso 1 calc R .
H41B H 0.8211 0.0749 0.0423 0.084 Uiso 1 calc R .
H41C H 0.8046 0.1307 0.1290 0.084 Uiso 1 calc R .
N41 N 0.6519(7) 0.1850(7) 0.0510(4) 0.0416(15) Uani 1 d . .
C42 C 0.5537(8) 0.2115(7) 0.1145(5) 0.0356(16) Uani 1 d . .
N43 N 0.4319(6) 0.2215(6) 0.0823(4) 0.0371(14) Uani 1 d . .
C44 C 0.4566(9) 0.2014(9) -0.0055(5) 0.0464(19) Uani 1 d . .
H44 H 0.3906 0.2042 -0.0449 0.056 Uiso 1 calc R .
C45 C 0.5905(8) 0.1775(9) -0.0237(5) 0.0446(18) Uani 1 d . .
H45 H 0.6334 0.1592 -0.0769 0.054 Uiso 1 calc R .
C1 C 1.0333(17) -0.3619(19) 0.2016(13) 0.143(7) Uani 1 d . .
H1A H 1.1162 -0.3184 0.2089 0.214 Uiso 1 calc R .
H1B H 1.0140 -0.3243 0.1385 0.214 Uiso 1 calc R .
H1C H 1.0447 -0.4610 0.2157 0.214 Uiso 1 calc R .
C2 C 0.9152(14) -0.3335(12) 0.2669(10) 0.082(4) Uani 1 d . .
C3 C 0.8876(14) -0.1817(13) 0.2520(12) 0.119(6) Uani 1 d . .
H3A H 0.8269 -0.1711 0.3041 0.179 Uiso 1 calc R .
H3B H 0.8455 -0.1455 0.1962 0.179 Uiso 1 calc R .
H3C H 0.9726 -0.1312 0.2462 0.179 Uiso 1 calc R .
O21 O 0.8533(12) -0.4235(10) 0.3273(8) 0.123(4) Uani 1 d . .

loop_
_atom_site_aniso_label
_atom_site_aniso_U_11
_atom_site_aniso_U_22
_atom_site_aniso_U_33
_atom_site_aniso_U_23
_atom_site_aniso_U_13
_atom_site_aniso_U_12
Re1 0.03735(19) 0.02375(16) 0.03671(19) -0.00328(13) -0.00993(14) 0.00057(12)
Re2 0.03747(19) 0.03256(18) 0.03599(19) -0.00847(14) -0.01390(14) 0.00419(13)
Cl1 0.0559(12) 0.0369(9) 0.0588(12) -0.0196(9) -0.0074(9) 0.0025(8)
Cl2 0.0570(12) 0.0323(9) 0.0846(16) -0.0117(10) 0.0023(11) -0.0108(9)
Cl3 0.0467(11) 0.0814(15) 0.0719(14) -0.0466(13) -0.0190(10) -0.0014(11)
Cl4 0.0369(10) 0.0632(13) 0.0601(13) -0.0205(10) -0.0063(9) 0.0048(9)
O1 0.051(3) 0.046(3) 0.051(3) -0.002(3) -0.016(3) 0.007(3)
O2 0.035(3) 0.030(2) 0.046(3) -0.014(2) -0.010(2) -0.003(2)
O3 0.061(4) 0.050(3) 0.051(4) -0.007(3) -0.015(3) 0.012(3)
C11 0.082(8) 0.061(6) 0.078(7) -0.026(6) 0.002(6) 0.026(6)
N11 0.062(5) 0.054(4) 0.040(4) -0.016(3) 0.005(3) 0.007(4)
C12 0.049(4) 0.035(4) 0.038(4) -0.012(3) -0.013(3) 0.006(3)
N13 0.047(4) 0.031(3) 0.041(4) -0.005(3) -0.013(3) 0.001(3)
C14 0.062(5) 0.045(5) 0.040(4) 0.001(4) -0.010(4) -0.005(4)
C15 0.060(6) 0.062(6) 0.044(5) -0.015(4) 0.013(4) 0.003(5)
C21 0.088(7) 0.048(5) 0.046(5) -0.001(4) -0.010(5) -0.023(5)
N21 0.041(3) 0.036(3) 0.044(4) -0.007(3) -0.011(3) -0.008(3)
C22 0.040(4) 0.034(4) 0.034(4) -0.007(3) -0.016(3) 0.002(3)
N23 0.031(3) 0.036(3) 0.034(3) -0.007(2) -0.013(2) -0.001(2)
C24 0.045(4) 0.044(4) 0.034(4) -0.008(3) -0.018(3) -0.003(3)
C25 0.050(5) 0.039(4) 0.048(5) -0.011(4) -0.015(4) -0.010(4)
C31 0.090(8) 0.073(7) 0.076(7) -0.046(6) -0.042(6) 0.016(6)
N31 0.061(4) 0.033(3) 0.052(4) -0.018(3) -0.014(3) 0.005(3)
C32 0.047(4) 0.028(3) 0.042(4) -0.015(3) -0.005(3) 0.004(3)
N33 0.046(4) 0.025(3) 0.043(4) -0.006(3) -0.011(3) 0.004(3)
C34 0.064(5) 0.027(4) 0.054(5) -0.007(3) -0.004(4) -0.012(4)
C35 0.068(6) 0.028(4) 0.072(6) -0.015(4) -0.012(5) -0.009(4)
C41 0.041(5) 0.076(6) 0.057(5) -0.030(5) -0.011(4) 0.008(4)
N41 0.045(4) 0.043(4) 0.035(3) -0.008(3) -0.008(3) -0.006(3)
C42 0.040(4) 0.033(4) 0.031(4) -0.004(3) -0.009(3) -0.003(3)
N43 0.035(3) 0.043(3) 0.036(3) -0.011(3) -0.015(3) 0.006(3)
C44 0.047(5) 0.058(5) 0.036(4) -0.013(4) -0.017(3) 0.003(4)
C45 0.049(5) 0.052(5) 0.036(4) -0.018(4) -0.008(3) -0.001(4)
C1 0.117(14) 0.156(16) 0.180(19) -0.091(15) -0.013(13) 0.020(12)
C2 0.086(8) 0.054(6) 0.113(10) -0.021(7) -0.045(8) 0.004(6)
C3 0.090(10) 0.077(9) 0.187(17) -0.024(10) -0.044(10) 0.016(8)
O21 0.163(10) 0.070(6) 0.126(9) -0.014(6) -0.013(7) -0.033(6)

loop_
_atom_type_symbol
_atom_type_description
_atom_type_scat_dispersion_real
_atom_type_scat_dispersion_imag
_atom_type_scat_source
Re Re -5.7900 5.8910 'International Tables Vol C Tables 4.2.6.8 and 6.1.1.4'
Cl Cl 0.3639 0.7018 'International Tables Vol C Tables 4.2.6.8 and 6.1.1.4'
O O 0.0492 0.0322 'International Tables Vol C Tables 4.2.6.8 and 6.1.1.4'
N N 0.0311 0.0180 'International Tables Vol C Tables 4.2.6.8 and 6.1.1.4'
C C 0.0181 0.0091 'International Tables Vol C Tables 4.2.6.8 and 6.1.1.4'
H H 0.0000 0.0000 'International Tables Vol C Tables 4.2.6.8 and 6.1.1.4'

loop_
_geom_angle_atom_site_label_1
_geom_angle_atom_site_label_2
_geom_angle_atom_site_label_3
_geom_angle
_geom_angle_site_symmetry_1
_geom_angle_site_symmetry_3
_geom_angle_publ_flag
O1 Re1 O2 168.2(2) . . y
O1 Re1 N23 87.5(2) . . y
O2 Re1 N23 84.7(2) . . y
O1 Re1 N13 90.0(3) . . y
O2 Re1 N13 81.1(2) . . y
N23 Re1 N13 90.3(2) . . y
O1 Re1 Cl1 98.3(2) . . y
O2 Re1 Cl1 90.46(16) . . y
N23 Re1 Cl1 88.78(17) . . y
N13 Re1 Cl1 171.60(17) . . y
O1 Re1 Cl2 96.8(2) . . y
O2 Re1 Cl2 91.07(15) . . y
N23 Re1 Cl2 175.71(16) . . y
N13 Re1 Cl2 89.96(18) . . y
Cl1 Re1 Cl2 90.36(8) . . y
O3 Re2 O2 166.0(2) . . y
O3 Re2 N33 86.3(3) . . y
O2 Re2 N33 83.9(2) . . y
O3 Re2 N43 90.0(3) . . y
O2 Re2 N43 80.3(2) . . y
N33 Re2 N43 91.5(2) . . y
O3 Re2 Cl3 97.4(2) . . y
O2 Re2 Cl3 92.60(15) . . y
N33 Re2 Cl3 176.27(17) . . y
N43 Re2 Cl3 89.27(17) . . y
O3 Re2 Cl4 98.9(2) . . y
O2 Re2 Cl4 90.81(16) . . y
N33 Re2 Cl4 88.72(18) . . y
N43 Re2 Cl4 171.02(16) . . y
Cl3 Re2 Cl4 89.98(8) . . y
Re1 O2 Re2 162.6(3) . . y
N11 C11 H11A 109.5 . . ?
N11 C11 H11B 109.5 . . ?
H11A C11 H11B 109.5 . . ?
N11 C11 H11C 109.5 . . ?
H11A C11 H11C 109.5 . . ?
H11B C11 H11C 109.5 . . ?
C12 N11 C15 107.7(7) . . y
C12 N11 C11 126.0(8) . . y
C15 N11 C11 125.5(8) . . y
N13 C12 N11 110.1(7) . . y
N13 C12 C32 129.4(7) . . y
N11 C12 C32 120.3(7) . . y
C12 N13 C14 104.9(7) . . y
C12 N13 Re1 128.5(5) . . y
C14 N13 Re1 126.0(5) . . y
C15 C14 N13 111.0(8) . . y
C15 C14 H14 124.5 . . ?
N13 C14 H14 124.5 . . ?
C14 C15 N11 106.3(8) . . y
C14 C15 H15 126.8 . . ?
N11 C15 H15 126.8 . . ?
N21 C21 H21A 109.5 . . ?
N21 C21 H21B 109.5 . . ?
H21A C21 H21B 109.5 . . ?
N21 C21 H21C 109.5 . . ?
H21A C21 H21C 109.5 . . ?
H21B C21 H21C 109.5 . . ?
C22 N21 C25 107.6(6) . . y
C22 N21 C21 127.1(7) . . y
C25 N21 C21 124.9(6) . . y
N23 C22 N21 108.7(6) . . y
N23 C22 C42 128.6(6) . . y
N21 C22 C42 122.7(7) . . y
C22 N23 C24 106.8(6) . . y
C22 N23 Re1 129.6(5) . . y
C24 N23 Re1 123.5(5) . . y
C25 C24 N23 109.8(7) . . y
C25 C24 H24 125.1 . . ?
N23 C24 H24 125.1 . . ?
C24 C25 N21 107.1(7) . . y
C24 C25 H25 126.5 . . ?
N21 C25 H25 126.5 . . ?
N31 C31 H31A 109.5 . . ?
N31 C31 H31B 109.5 . . ?
H31A C31 H31B 109.5 . . ?
N31 C31 H31C 109.5 . . ?
H31A C31 H31C 109.5 . . ?
H31B C31 H31C 109.5 . . ?
C32 N31 C35 108.3(7) . . y
C32 N31 C31 127.3(7) . . y
C35 N31 C31 123.6(8) . . y
N31 C32 N33 109.8(7) . . y
N31 C32 C12 122.1(7) . . y
N33 C32 C12 128.0(7) . . y
C32 N33 C34 105.2(7) . . y
C32 N33 Re2 131.1(5) . . y
C34 N33 Re2 123.7(5) . . y
C35 C34 N33 110.7(8) . . y
C35 C34 H34 124.7 . . ?
N33 C34 H34 124.7 . . ?
C34 C35 N31 106.0(7) . . y
C34 C35 H35 127.0 . . ?
N31 C35 H35 127.0 . . ?
N41 C41 H41A 109.5 . . ?
N41 C41 H41B 109.5 . . ?
H41A C41 H41B 109.5 . . ?
N41 C41 H41C 109.5 . . ?
H41A C41 H41C 109.5 . . ?
H41B C41 H41C 109.5 . . ?
C42 N41 C45 108.2(6) . . y
C42 N41 C41 126.1(7) . . y
C45 N41 C41 125.3(7) . . y
N43 C42 N41 109.5(6) . . y
N43 C42 C22 128.4(7) . . y
N41 C42 C22 122.1(7) . . y
C42 N43 C44 106.1(6) . . y
C42 N43 Re2 129.3(5) . . y
C44 N43 Re2 123.7(5) . . y
C45 C44 N43 109.2(7) . . y
C45 C44 H44 125.4 . . ?
N43 C44 H44 125.4 . . ?
C44 C45 N41 106.9(5) . . y
C44 C45 H45 126.5 . . ?
N41 C45 H45 126.5 . . ?
C2 C1 H1A 109.5 . . ?
C2 C1 H1B 109.5 . . ?
H1A C1 H1B 109.5 . . ?
C2 C1 H1C 109.5 . . ?
H1A C1 H1C 109.5 . . ?
H1B C1 H1C 109.5 . . ?
O21 C2 C3 122.7(15) . . y
O21 C2 C1 122.7(13) . . y
C3 C2 C1 114.5(13) . . y
C2 C3 H3A 109.5 . . ?
C2 C3 H3B 109.5 . . ?
H3A C3 H3B 109.5 . . ?
C2 C3 H3C 109.5 . . ?
H3A C3 H3C 109.5 . . ?
H3B C3 H3C 109.5 . . ?

loop_
_geom_bond_atom_site_label_1
_geom_bond_atom_site_label_2
_geom_bond_distance
_geom_bond_site_symmetry_2
_geom_bond_publ_flag
Re1 O1 1.685(5) . y
Re1 O2 1.894(5) . y
Re1 N23 2.127(6) . y
Re1 N13 2.144(7) . y
Re1 Cl1 2.373(2) . y
Re1 Cl2 2.389(2) . y
Re2 O3 1.681(6) . y
Re2 O2 1.897(5) . y
Re2 N33 2.131(6) . y
Re2 N43 2.170(6) . y
Re2 Cl3 2.370(2) . y
Re2 Cl4 2.372(2) . y
C11 N11 1.477(11) . y
C11 H11A 0.9600 . ?
C11 H11B 0.9600 . ?
C11 H11C 0.9600 . ?
N11 C12 1.364(10) . y
N11 C15 1.374(11) . y
C12 N13 1.332(9) . y
C12 C32 1.462(10) . y
N13 C14 1.393(10) . y
C14 C15 1.325(12) . y
C14 H14 0.9300 . ?
C15 H15 0.9300 . ?
C21 N21 1.472(10) . y
C21 H21A 0.9600 . ?
C21 H21B 0.9600 . ?
C21 H21C 0.9600 . ?
N21 C22 1.356(9) . y
N21 C25 1.384(10) . y
C22 N23 1.345(9) . y
C22 C42 1.446(9) . y
N23 C24 1.373(9) . y
C24 C25 1.322(10) . y
C24 H24 0.9300 . ?
C25 H25 0.9300 . ?
C31 N31 1.472(10) . y
C31 H31A 0.9600 . ?
C31 H31B 0.9600 . ?
C31 H31C 0.9600 . ?
N31 C32 1.341(9) . y
N31 C35 1.372(11) . y
C32 N33 1.343(9) . y
N33 C34 1.376(9) . y
C34 C35 1.331(12) . y
C34 H34 0.9300 . ?
C35 H35 0.9300 . ?
C41 N41 1.459(10) . y
C41 H41A 0.9600 . ?
C41 H41B 0.9600 . ?
C41 H41C 0.9600 . ?
N41 C42 1.357(10) . y
N41 C45 1.372(9) . y
C42 N43 1.337(9) . y
N43 C44 1.399(10) . y
C44 C45 1.341(11) . y
C44 H44 0.9300 . ?
C45 H45 0.9300 . ?
C1 C2 1.510(19) . y
C1 H1A 0.9600 . ?
C1 H1B 0.9600 . ?
C1 H1C 0.9600 . ?
C2 O21 1.182(15) . y
C2 C3 1.496(16) . y
C3 H3A 0.9600 . ?
C3 H3B 0.9600 . ?
C3 H3C 0.9600 . ?

loop_
_geom_torsion_atom_site_label_1
_geom_torsion_atom_site_label_2
_geom_torsion_atom_site_label_3
_geom_torsion_atom_site_label_4
_geom_torsion
_geom_torsion_site_symmetry_1
_geom_torsion_site_symmetry_2
_geom_torsion_site_symmetry_3
_geom_torsion_site_symmetry_4
_geom_torsion_publ_flag
O1 Re1 O2 Re2 33.0(19) . . . . y
N23 Re1 O2 Re2 -16.2(10) . . . . y
N13 Re1 O2 Re2 74.9(10) . . . . y
Cl1 Re1 O2 Re2 -104.9(10) . . . . y
Cl2 Re1 O2 Re2 164.7(10) . . . . y
O3 Re2 O2 Re1 20.1(18) . . . . y
N33 Re2 O2 Re1 -25.7(10) . . . . y
N43 Re2 O2 Re1 66.8(10) . . . . y
Cl3 Re2 O2 Re1 155.6(10) . . . . y
Cl4 Re2 O2 Re1 -114.4(10) . . . . y
C15 N11 C12 N13 -0.7(10) . . . . y
C11 N11 C12 N13 -171.4(9) . . . . y
C15 N11 C12 C32 -175.6(8) . . . . y
C11 N11 C12 C32 13.6(13) . . . . y
N11 C12 N13 C14 -0.1(9) . . . . y
C32 C12 N13 C14 174.3(8) . . . . y
N11 C12 N13 Re1 171.5(5) . . . . y
C32 C12 N13 Re1 -14.2(12) . . . . y
O1 Re1 N13 C12 127.7(7) . . . . y
O2 Re1 N13 C12 -44.4(6) . . . . y
N23 Re1 N13 C12 40.2(7) . . . . y
Cl1 Re1 N13 C12 -43.3(16) . . . . y
Cl2 Re1 N13 C12 -135.5(6) . . . . y
O1 Re1 N13 C14 -62.4(7) . . . . y
O2 Re1 N13 C14 125.4(6) . . . . y
N23 Re1 N13 C14 -149.9(6) . . . . y
Cl1 Re1 N13 C14 126.5(11) . . . . y
Cl2 Re1 N13 C14 34.3(6) . . . . y
C12 N13 C14 C15 0.8(10) . . . . y
Re1 N13 C14 C15 -171.0(6) . . . . y
N13 C14 C15 N11 -1.2(11) . . . . y
C12 N11 C15 C14 1.1(10) . . . . y
C11 N11 C15 C14 172.0(9) . . . . y
C25 N21 C22 N23 -1.2(9) . . . . y
C21 N21 C22 N23 -174.6(8) . . . . y
C25 N21 C22 C42 -178.4(7) . . . . y
C21 N21 C22 C42 8.2(13) . . . . y
N21 C22 N23 C24 0.8(8) . . . . y
C42 C22 N23 C24 177.8(8) . . . . y
N21 C22 N23 Re1 179.8(5) . . . . y
C42 C22 N23 Re1 -3.1(12) . . . . y
O1 Re1 N23 C22 146.7(7) . . . . y
O2 Re1 N23 C22 -42.2(6) . . . . y
N13 Re1 N23 C22 -123.3(6) . . . . y
Cl1 Re1 N23 C22 48.4(6) . . . . y
Cl2 Re1 N23 C22 -30(3) . . . . y
O1 Re1 N23 C24 -34.4(6) . . . . y
O2 Re1 N23 C24 136.7(6) . . . . y
N13 Re1 N23 C24 55.6(6) . . . . y
Cl1 Re1 N23 C24 -132.7(6) . . . . y
Cl2 Re1 N23 C24 149(2) . . . . y
C22 N23 C24 C25 -0.1(9) . . . . y
Re1 N23 C24 C25 -179.2(5) . . . . y
N23 C24 C25 N21 -0.7(10) . . . . y
C22 N21 C25 C24 1.1(9) . . . . y
C21 N21 C25 C24 174.7(8) . . . . y
C35 N31 C32 N33 -0.3(9) . . . . y
C31 N31 C32 N33 -170.2(8) . . . . y
C35 N31 C32 C12 -177.8(8) . . . . y
C31 N31 C32 C12 12.3(13) . . . . y
N13 C12 C32 N31 -117.7(9) . . . . y
N11 C12 C32 N31 56.2(11) . . . . y
N13 C12 C32 N33 65.3(12) . . . . y
N11 C12 C32 N33 -120.8(9) . . . . y
N31 C32 N33 C34 0.3(9) . . . . y
C12 C32 N33 C34 177.6(8) . . . . y
N31 C32 N33 Re2 179.1(5) . . . . y
C12 C32 N33 Re2 -3.6(12) . . . . y
O3 Re2 N33 C32 151.0(7) . . . . y
O2 Re2 N33 C32 -39.0(7) . . . . y
N43 Re2 N33 C32 -119.1(7) . . . . y
Cl3 Re2 N33 C32 -18(3) . . . . y
Cl4 Re2 N33 C32 52.0(7) . . . . y
O3 Re2 N33 C34 -30.4(6) . . . . y
O2 Re2 N33 C34 139.6(6) . . . . y
N43 Re2 N33 C34 59.6(6) . . . . y
Cl3 Re2 N33 C34 161(2) . . . . y
Cl4 Re2 N33 C34 -129.4(6) . . . . y
C32 N33 C34 C35 -0.2(10) . . . . y
Re2 N33 C34 C35 -179.1(6) . . . . y
N33 C34 C35 N31 0.1(11) . . . . y
C32 N31 C35 C34 0.1(10) . . . . y
C31 N31 C35 C34 170.6(8) . . . . y
C45 N41 C42 N43 -0.3(8) . . . . y
C41 N41 C42 N43 -173.5(7) . . . . y
C45 N41 C42 C22 179.7(7) . . . . y
C41 N41 C42 C22 6.5(12) . . . . y
N23 C22 C42 N43 64.3(12) . . . . y
N21 C22 C42 N43 -119.1(9) . . . . y
N23 C22 C42 N41 -115.7(9) . . . . y
N21 C22 C42 N41 60.9(10) . . . . y
N41 C42 N43 C44 -0.5(8) . . . . y
C22 C42 N43 C44 179.6(7) . . . . y
N41 C42 N43 Re2 169.2(5) . . . . y
C22 C42 N43 Re2 -10.8(11) . . . . y
O3 Re2 N43 C42 122.8(7) . . . . y
O2 Re2 N43 C42 -47.1(6) . . . . y
N33 Re2 N43 C42 36.5(6) . . . . y
Cl3 Re2 N43 C42 -139.9(6) . . . . y
Cl4 Re2 N43 C42 -54.6(14) . . . . y
O3 Re2 N43 C44 -69.2(6) . . . . y
O2 Re2 N43 C44 120.9(6) . . . . y
N33 Re2 N43 C44 -155.5(6) . . . . y
Cl3 Re2 N43 C44 28.2(6) . . . . y
Cl4 Re2 N43 C44 113.4(10) . . . . y
C42 N43 C44 C45 1.1(9) . . . . y
Re2 N43 C44 C45 -169.3(5) . . . . y
N43 C44 C45 N41 -1.2(10) . . . . y
C42 N41 C45 C44 0.9(9) . . . . y
C41 N41 C45 C44 174.2(8) . . . . y

loop_
_cod_related_entry_id
_cod_related_entry_database
_cod_related_entry_code
1 ChemSpider 30661117
